data_4306831
loop_
_publ_author_name
'Wei-Wei Ni'
'Zhong-Hai Ni'
'Ai-Li Cui'
'Xin Liang'
'Hui-Zhong Kou'

_publ_section_title
;
Cyanide-Bridged Mn(III)-Fe(III) Bimetallic Complexes Based on the
Pentacyano(1-methylimidazole)ferrate(III) Building Block: Structure and
Magnetic Characterizations
;
_journal_name_full 'Inorganic Chemistry'
_journal_page_first 22
_journal_page_last 33
_journal_paper_doi 10.1021/ic060575i
_journal_volume 46
_journal_year 2007
_chemical_formula_sum 'C41 H36 Br4 Fe Mn2 N11 O7'
_chemical_formula_weight 1280.18
_chemical_name_systematic
; 
 ? 
;
_space_group_IT_number 14
_symmetry_cell_setting monoclinic
_symmetry_space_group_name_Hall '-P 2ybc'
_symmetry_space_group_name_H-M 'P 1 21/c 1'
_atom_sites_solution_hydrogens geom
_atom_sites_solution_primary direct
_atom_sites_solution_secondary difmap
_audit_creation_method SHELXL-97
_cell_angle_alpha 90.00
_cell_angle_beta 102.2640(10)
_cell_angle_gamma 90.00
_cell_formula_units_Z 4
_cell_length_a 13.4412(6)
_cell_length_b 18.8460(8)
_cell_length_c 19.6663(8)
_cell_measurement_temperature 296(2)
_cell_volume 4868.0(4)
_computing_cell_refinement 'Bruker XSCANS'
_computing_data_collection 'Bruker XSCANS'
_computing_data_reduction 'SHELXL-97 (Sheldrick, 1997)'
_computing_molecular_graphics 'SHELXL-97 (Sheldrick, 1997)'
_computing_publication_material 'SHELXL-97 (Sheldrick, 1997)'
_computing_structure_refinement 'SHELXL-97 (Sheldrick, 1997)'
_computing_structure_solution 'SHELXS-97 (Sheldrick, 1990)'
_diffrn_ambient_temperature 296(2)
_diffrn_measured_fraction_theta_full 0.999
_diffrn_measured_fraction_theta_max 0.999
_diffrn_measurement_device_type 'Bruker P4'
_diffrn_measurement_method '\w scans'
_diffrn_radiation_monochromator graphite
_diffrn_radiation_source 'fine-focus sealed tube'
_diffrn_radiation_type MoK\a
_diffrn_radiation_wavelength 0.71073
_diffrn_reflns_av_R_equivalents 0.0891
_diffrn_reflns_av_sigmaI/netI 0.1099
_diffrn_reflns_limit_h_max 15
_diffrn_reflns_limit_h_min -16
_diffrn_reflns_limit_k_max 23
_diffrn_reflns_limit_k_min -23
_diffrn_reflns_limit_l_max 24
_diffrn_reflns_limit_l_min -22
_diffrn_reflns_number 28033
_diffrn_reflns_theta_full 26.00
_diffrn_reflns_theta_max 26.00
_diffrn_reflns_theta_min 2.00
_exptl_absorpt_coefficient_mu 4.147
_exptl_crystal_colour 'dark brown'
_exptl_crystal_density_diffrn 1.747
_exptl_crystal_density_method 'not measured'
_exptl_crystal_description strip
_exptl_crystal_F_000 2524
_exptl_crystal_size_max 0.30
_exptl_crystal_size_mid 0.20
_exptl_crystal_size_min 0.10
_refine_diff_density_max 0.853
_refine_diff_density_min -0.454
_refine_diff_density_rms 0.113
_refine_ls_extinction_method none
_refine_ls_goodness_of_fit_ref 0.965
_refine_ls_hydrogen_treatment mixed
_refine_ls_matrix_type full
_refine_ls_number_parameters 604
_refine_ls_number_reflns 9579
_refine_ls_number_restraints 0
_refine_ls_restrained_S_all 0.965
_refine_ls_R_factor_all 0.1263
_refine_ls_R_factor_gt 0.0585
_refine_ls_shift/su_max 0.001
_refine_ls_shift/su_mean 0.000
_refine_ls_structure_factor_coef Fsqd
_refine_ls_weighting_details 'calc w=1/[\s^2^(Fo^2^)+(0.0483P)^2^+0.0000P] where P=(Fo^2^+2Fc^2^)/3'
_refine_ls_weighting_scheme calc
_refine_ls_wR_factor_gt 0.1198
_refine_ls_wR_factor_ref 0.1362
_reflns_number_gt 5207
_reflns_number_total 9579
_reflns_threshold_expression >2sigma(I)
_cod_data_source_file ic060575i_s1.cif
_cod_data_source_block 3
_cod_database_code 4306831

loop_
_symmetry_equiv_pos_as_xyz
'x, y, z'
'-x, y+1/2, -z+1/2'
'-x, -y, -z'
'x, -y-1/2, z-1/2'

loop_
_atom_site_label
_atom_site_type_symbol
_atom_site_fract_x
_atom_site_fract_y
_atom_site_fract_z
_atom_site_U_iso_or_equiv
_atom_site_adp_type
_atom_site_occupancy
_atom_site_symmetry_multiplicity
_atom_site_calc_flag
_atom_site_refinement_flags
_atom_site_disorder_assembly
_atom_site_disorder_group
Mn1 Mn 0.48136(7) 0.04997(5) 0.38079(4) 0.0309(2) Uani 1 1 d . . .
Fe1 Fe 0.34324(7) 0.25356(5) 0.20356(4) 0.0324(2) Uani 1 1 d . . .
Br3 Br 1.01755(6) 0.10548(5) 0.55886(4) 0.0624(2) Uani 1 1 d . . .
Mn2 Mn 0.43476(7) 0.39507(5) 0.43043(5) 0.0355(2) Uani 1 1 d . . .
Br4 Br -0.07477(6) 0.03567(5) 0.27248(4) 0.0665(3) Uani 1 1 d . . .
Br1 Br 0.95555(6) 0.27010(5) 0.43192(5) 0.0772(3) Uani 1 1 d . . .
Br2 Br -0.04588(7) 0.59167(5) 0.40985(4) 0.0749(3) Uani 1 1 d . . .
O1 O 0.3650(3) 0.0513(2) 0.41833(19) 0.0368(10) Uani 1 1 d . . .
O2 O 0.5618(3) 0.0934(2) 0.46030(18) 0.0330(10) Uani 1 1 d . . .
O3 O 0.5658(3) 0.4280(2) 0.4275(2) 0.0387(11) Uani 1 1 d . . .
N8 N 0.5990(4) 0.0399(3) 0.3359(2) 0.0334(12) Uani 1 1 d . . .
N6 N 0.2072(4) 0.2534(3) 0.2281(2) 0.0371(13) Uani 1 1 d . . .
C18 C 0.6924(5) 0.0459(3) 0.3669(3) 0.0383(16) Uani 1 1 d . . .
H18A H 0.7411 0.0339 0.3417 0.046 Uiso 1 1 calc R . .
N11 N 0.3032(4) 0.3513(3) 0.4369(2) 0.0393(13) Uani 1 1 d . . .
N9 N 0.4084(4) -0.0013(3) 0.2970(2) 0.0376(13) Uani 1 1 d . . .
C90 C 0.2694(5) 0.0478(3) 0.3836(3) 0.0328(15) Uani 1 1 d . . .
O2W O 0.4615(4) 0.4148(2) 0.5465(2) 0.0513(13) Uani 1 1 d . . .
O1W O 0.5299(3) -0.0596(2) 0.4261(2) 0.0417(11) Uani 1 1 d . . .
O4 O 0.3768(3) 0.4859(2) 0.4104(2) 0.0448(11) Uani 1 1 d . . .
C30 C 0.2076(5) 0.4610(4) 0.4260(3) 0.0418(17) Uani 1 1 d . . .
C24 C 0.6623(5) 0.0929(3) 0.4794(3) 0.0333(15) Uani 1 1 d . . .
N10 N 0.4845(4) 0.2983(3) 0.4558(2) 0.0373(13) Uani 1 1 d . . .
C40 C 0.6484(5) 0.3908(3) 0.4269(3) 0.0346(15) Uani 1 1 d . . .
C2 C 0.3826(5) 0.3265(4) 0.2732(3) 0.0383(16) Uani 1 1 d . . .
N7 N 0.0637(4) 0.2940(3) 0.2491(3) 0.0501(15) Uani 1 1 d . . .
N2 N 0.4032(4) 0.3651(3) 0.3186(3) 0.0497(16) Uani 1 1 d . . .
N1 N 0.4347(4) 0.1500(3) 0.3214(3) 0.0488(15) Uani 1 1 d . . .
C19 C 0.7283(5) 0.0695(3) 0.4368(3) 0.0344(15) Uani 1 1 d . . .
C1 C 0.3986(5) 0.1870(3) 0.2768(3) 0.0362(15) Uani 1 1 d . . .
C12 C 0.0651(5) 0.0394(4) 0.3177(3) 0.0399(16) Uani 1 1 d . . .
C8 C 0.1483(5) 0.3084(4) 0.2285(3) 0.0493(18) Uani 1 1 d . . .
H8A H 0.1647 0.3537 0.2154 0.059 Uiso 1 1 calc R . .
C35 C 0.6556(5) 0.3170(3) 0.4389(3) 0.0403(16) Uani 1 1 d . . .
C22 C 0.8098(5) 0.1249(4) 0.5689(3) 0.0444(17) Uani 1 1 d . . .
H22A H 0.8366 0.1444 0.6124 0.053 Uiso 1 1 calc R . .
C4 C 0.4730(6) 0.2585(4) 0.1773(3) 0.056(2) Uani 1 1 d . . .
C14 C 0.2397(5) 0.0179(3) 0.3161(3) 0.0345(15) Uani 1 1 d . . .
C39 C 0.7338(5) 0.4270(4) 0.4149(3) 0.0408(16) Uani 1 1 d . . .
H39A H 0.7300 0.4755 0.4064 0.049 Uiso 1 1 calc R . .
N4 N 0.5494(6) 0.2633(5) 0.1597(4) 0.091(3) Uani 1 1 d . . .
C27 C 0.1630(6) 0.6042(4) 0.4001(3) 0.054(2) Uani 1 1 d . . .
H27A H 0.1484 0.6520 0.3919 0.065 Uiso 1 1 calc R . .
C36 C 0.7473(5) 0.2828(4) 0.4399(3) 0.0509(19) Uani 1 1 d . . .
H36A H 0.7520 0.2343 0.4486 0.061 Uiso 1 1 calc R . .
C25 C 0.2843(5) 0.5074(3) 0.4122(3) 0.0400(16) Uani 1 1 d . . .
C20 C 0.8345(5) 0.0734(3) 0.4626(3) 0.0428(17) Uani 1 1 d . . .
H20A H 0.8783 0.0574 0.4351 0.051 Uiso 1 1 calc R . .
C31 C 0.2218(6) 0.3852(4) 0.4367(3) 0.0485(18) Uani 1 1 d . . .
H31A H 0.1663 0.3592 0.4440 0.058 Uiso 1 1 calc R . .
C10 C 0.1932(5) 0.0712(4) 0.4171(3) 0.0420(17) Uani 1 1 d . . .
H10A H 0.2109 0.0893 0.4621 0.050 Uiso 1 1 calc R . .
C38 C 0.8238(5) 0.3914(4) 0.4155(3) 0.0475(18) Uani 1 1 d . . .
H38A H 0.8798 0.4162 0.4072 0.057 Uiso 1 1 calc R . .
C23 C 0.7071(5) 0.1201(3) 0.5453(3) 0.0401(16) Uani 1 1 d . . .
H23A H 0.6648 0.1356 0.5740 0.048 Uiso 1 1 calc R . .
C6 C 0.1544(7) 0.1993(4) 0.2487(5) 0.077(3) Uani 1 1 d . . .
H6A H 0.1749 0.1521 0.2524 0.093 Uiso 1 1 calc R . .
C17 C 0.5695(5) 0.0181(4) 0.2626(3) 0.0485(19) Uani 1 1 d . . .
H17A H 0.6260 -0.0053 0.2482 0.058 Uiso 1 1 calc R . .
H17B H 0.5498 0.0591 0.2330 0.058 Uiso 1 1 calc R . .
C21 C 0.8740(5) 0.1001(4) 0.5270(3) 0.0458(18) Uani 1 1 d . . .
C15 C 0.3125(5) -0.0080(4) 0.2779(3) 0.0437(17) Uani 1 1 d . . .
H15A H 0.2875 -0.0314 0.2361 0.052 Uiso 1 1 calc R . .
C13 C 0.1371(5) 0.0147(3) 0.2841(3) 0.0387(16) Uani 1 1 d . . .
H13A H 0.1175 -0.0042 0.2396 0.046 Uiso 1 1 calc R . .
N3 N 0.2900(5) 0.1235(4) 0.1067(3) 0.070(2) Uani 1 1 d . . .
C11 C 0.0925(5) 0.0677(4) 0.3840(3) 0.0488(18) Uani 1 1 d . . .
H11A H 0.0426 0.0843 0.4062 0.059 Uiso 1 1 calc R . .
C34 C 0.5731(6) 0.2749(4) 0.4547(3) 0.0468(18) Uani 1 1 d . . .
H34A H 0.5857 0.2271 0.4647 0.056 Uiso 1 1 calc R . .
C28 C 0.0873(6) 0.5578(5) 0.4131(4) 0.056(2) Uani 1 1 d . . .
C5 C 0.3011(5) 0.3254(4) 0.1328(3) 0.0390(16) Uani 1 1 d . . .
C37 C 0.8312(5) 0.3185(4) 0.4285(4) 0.0495(18) Uani 1 1 d . . .
C3 C 0.3082(5) 0.1737(4) 0.1413(3) 0.0449(17) Uani 1 1 d . . .
N5 N 0.2799(5) 0.3699(4) 0.0930(3) 0.0623(18) Uani 1 1 d . . .
C26 C 0.2583(5) 0.5788(4) 0.3997(3) 0.0446(17) Uani 1 1 d . . .
H26A H 0.3075 0.6101 0.3908 0.054 Uiso 1 1 calc R . .
C33 C 0.4098(5) 0.2527(3) 0.4798(3) 0.0454(17) Uani 1 1 d . . .
H33A H 0.4156 0.2586 0.5295 0.054 Uiso 1 1 calc R . .
H33B H 0.4225 0.2033 0.4707 0.054 Uiso 1 1 calc R . .
C16 C 0.4799(5) -0.0329(4) 0.2572(3) 0.053(2) Uani 1 1 d . . .
H16A H 0.4461 -0.0393 0.2088 0.063 Uiso 1 1 calc R . .
H16B H 0.5035 -0.0787 0.2764 0.063 Uiso 1 1 calc R . .
C32 C 0.3059(5) 0.2734(3) 0.4417(4) 0.0538(19) Uani 1 1 d . . .
H32A H 0.2913 0.2526 0.3955 0.065 Uiso 1 1 calc R . .
H32B H 0.2552 0.2568 0.4665 0.065 Uiso 1 1 calc R . .
C29 C 0.1103(6) 0.4890(4) 0.4263(3) 0.0531(19) Uani 1 1 d . . .
H29A H 0.0603 0.4588 0.4359 0.064 Uiso 1 1 calc R . .
C7 C 0.0679(6) 0.2247(5) 0.2627(5) 0.077(3) Uani 1 1 d . . .
H7A H 0.0193 0.1985 0.2792 0.093 Uiso 1 1 calc R . .
C9 C -0.0166(6) 0.3429(5) 0.2561(4) 0.081(3) Uani 1 1 d . . .
H9A H -0.0004 0.3894 0.2417 0.122 Uiso 1 1 calc R . .
H9B H -0.0228 0.3445 0.3039 0.122 Uiso 1 1 calc R . .
H9C H -0.0797 0.3274 0.2275 0.122 Uiso 1 1 calc R . .
O3W O 0.7530(9) 0.2145(10) 0.2544(8) 0.128(6) Uani 0.50 1 d P . .
O4W O 0.7575(7) 0.2526(6) 0.2033(6) 0.071(4) Uani 0.50 1 d P . .

loop_
_atom_site_aniso_label
_atom_site_aniso_U_11
_atom_site_aniso_U_22
_atom_site_aniso_U_33
_atom_site_aniso_U_23
_atom_site_aniso_U_13
_atom_site_aniso_U_12
Mn1 0.0317(5) 0.0342(6) 0.0267(5) -0.0032(4) 0.0061(4) 0.0026(4)
Fe1 0.0370(5) 0.0318(5) 0.0272(5) 0.0010(4) 0.0039(4) -0.0020(4)
Br3 0.0365(4) 0.0897(7) 0.0563(5) 0.0033(4) -0.0009(3) -0.0026(4)
Mn2 0.0440(6) 0.0278(6) 0.0353(5) -0.0006(5) 0.0101(4) -0.0057(5)
Br4 0.0355(4) 0.1092(8) 0.0522(5) 0.0029(5) 0.0036(3) 0.0011(4)
Br1 0.0563(6) 0.0692(6) 0.1094(7) 0.0133(5) 0.0254(5) 0.0138(4)
Br2 0.0603(6) 0.0944(7) 0.0700(5) 0.0041(5) 0.0141(4) 0.0262(5)
O1 0.029(3) 0.050(3) 0.030(2) -0.006(2) 0.0046(18) 0.002(2)
O2 0.030(2) 0.037(3) 0.030(2) -0.0020(19) 0.0032(18) 0.0019(19)
O3 0.043(3) 0.027(3) 0.046(3) 0.000(2) 0.010(2) -0.006(2)
N8 0.040(3) 0.036(3) 0.024(3) -0.003(2) 0.007(2) -0.003(3)
N6 0.042(3) 0.034(3) 0.035(3) 0.001(3) 0.006(2) -0.002(3)
C18 0.042(4) 0.035(4) 0.041(4) -0.003(3) 0.016(3) -0.002(3)
N11 0.046(4) 0.032(3) 0.041(3) 0.002(3) 0.011(3) -0.001(3)
N9 0.045(4) 0.037(3) 0.031(3) -0.006(3) 0.008(2) -0.003(3)
C90 0.043(4) 0.031(4) 0.026(3) 0.005(3) 0.012(3) 0.001(3)
O2W 0.075(4) 0.044(3) 0.036(2) -0.009(2) 0.013(2) -0.012(2)
O1W 0.055(3) 0.033(3) 0.040(2) 0.006(2) 0.016(2) 0.005(2)
O4 0.045(3) 0.034(3) 0.056(3) 0.002(2) 0.010(2) 0.000(2)
C30 0.045(4) 0.048(5) 0.033(4) 0.000(3) 0.008(3) 0.004(4)
C24 0.038(4) 0.031(4) 0.028(3) 0.008(3) 0.000(3) 0.005(3)
N10 0.046(4) 0.030(3) 0.039(3) 0.001(2) 0.016(3) -0.001(3)
C40 0.048(4) 0.029(4) 0.025(3) 0.000(3) 0.004(3) -0.006(3)
C2 0.042(4) 0.032(4) 0.038(4) 0.006(3) 0.005(3) -0.005(3)
N7 0.041(4) 0.049(4) 0.065(4) 0.011(3) 0.020(3) 0.006(3)
N2 0.068(4) 0.045(4) 0.035(3) -0.003(3) 0.011(3) -0.018(3)
N1 0.059(4) 0.041(4) 0.048(4) 0.007(3) 0.016(3) 0.011(3)
C19 0.035(4) 0.034(4) 0.035(4) 0.000(3) 0.010(3) -0.002(3)
C1 0.047(4) 0.025(4) 0.037(4) 0.001(3) 0.008(3) -0.005(3)
C12 0.034(4) 0.050(5) 0.036(4) 0.002(3) 0.007(3) -0.006(3)
C8 0.046(5) 0.049(5) 0.054(4) 0.017(4) 0.014(4) 0.003(4)
C35 0.049(4) 0.026(4) 0.050(4) 0.004(3) 0.020(3) 0.001(3)
C22 0.044(4) 0.050(5) 0.036(4) 0.004(3) 0.002(3) 0.000(3)
C4 0.060(6) 0.066(6) 0.039(4) 0.002(4) 0.007(4) 0.003(4)
C14 0.040(4) 0.034(4) 0.030(3) 0.003(3) 0.007(3) 0.000(3)
C39 0.036(4) 0.043(4) 0.041(4) -0.007(3) 0.003(3) -0.003(3)
N4 0.055(5) 0.141(8) 0.081(5) 0.016(5) 0.023(4) 0.004(5)
C27 0.063(5) 0.057(5) 0.039(4) 0.004(4) 0.003(4) 0.015(4)
C36 0.058(5) 0.035(4) 0.062(5) 0.005(4) 0.020(4) 0.006(4)
C25 0.054(5) 0.033(4) 0.030(4) -0.002(3) 0.003(3) -0.004(3)
C20 0.037(4) 0.048(4) 0.044(4) -0.001(3) 0.009(3) 0.002(3)
C31 0.059(5) 0.045(5) 0.041(4) 0.005(4) 0.011(3) -0.005(4)
C10 0.032(4) 0.053(5) 0.041(4) -0.001(3) 0.007(3) -0.005(3)
C38 0.051(5) 0.053(5) 0.038(4) 0.005(4) 0.012(3) -0.013(4)
C23 0.035(4) 0.051(5) 0.034(4) 0.007(3) 0.005(3) 0.005(3)
C6 0.084(7) 0.034(5) 0.130(8) 0.003(5) 0.057(6) -0.011(4)
C17 0.048(5) 0.070(5) 0.033(4) -0.011(4) 0.021(3) 0.002(4)
C21 0.036(4) 0.053(5) 0.043(4) 0.008(4) -0.004(3) 0.000(3)
C15 0.045(5) 0.051(5) 0.032(4) -0.003(3) 0.003(3) -0.002(4)
C13 0.037(4) 0.045(4) 0.033(4) 0.002(3) 0.004(3) -0.014(3)
N3 0.073(5) 0.067(5) 0.076(5) -0.033(4) 0.032(4) -0.014(4)
C11 0.046(5) 0.058(5) 0.046(4) -0.004(4) 0.019(3) 0.003(4)
C34 0.064(5) 0.025(4) 0.052(4) 0.004(3) 0.012(4) -0.002(4)
C28 0.055(5) 0.067(6) 0.046(4) -0.005(4) 0.014(4) 0.014(4)
C5 0.038(4) 0.045(4) 0.032(4) 0.005(3) 0.003(3) -0.001(3)
C37 0.042(4) 0.049(5) 0.058(4) 0.005(4) 0.010(3) 0.009(4)
C3 0.038(4) 0.057(5) 0.040(4) -0.001(4) 0.010(3) -0.006(4)
N5 0.062(4) 0.064(5) 0.055(4) 0.022(4) 0.000(3) -0.001(3)
C26 0.060(5) 0.038(4) 0.035(4) -0.001(3) 0.007(3) -0.002(4)
C33 0.052(5) 0.035(4) 0.054(4) 0.011(3) 0.022(3) -0.001(3)
C16 0.047(5) 0.068(5) 0.046(4) -0.022(4) 0.018(3) 0.005(4)
C32 0.061(5) 0.030(4) 0.074(5) -0.002(4) 0.023(4) -0.012(4)
C29 0.053(5) 0.059(5) 0.045(4) 0.000(4) 0.005(3) -0.002(4)
C7 0.063(6) 0.056(6) 0.128(8) 0.008(6) 0.056(5) -0.003(5)
C9 0.068(6) 0.088(7) 0.091(6) 0.016(5) 0.024(5) 0.026(5)
O3W 0.047(8) 0.198(18) 0.112(11) -0.042(11) -0.044(8) 0.036(9)
O4W 0.014(5) 0.116(10) 0.080(8) 0.040(7) 0.002(5) -0.003(5)

loop_
_atom_type_symbol
_atom_type_description
_atom_type_scat_dispersion_real
_atom_type_scat_dispersion_imag
_atom_type_scat_source
C C 0.0033 0.0016 'International Tables Vol C Tables 4.2.6.8 and 6.1.1.4'
H H 0.0000 0.0000 'International Tables Vol C Tables 4.2.6.8 and 6.1.1.4'
N N 0.0061 0.0033 'International Tables Vol C Tables 4.2.6.8 and 6.1.1.4'
O O 0.0106 0.0060 'International Tables Vol C Tables 4.2.6.8 and 6.1.1.4'
Fe Fe 0.3463 0.8444 'International Tables Vol C Tables 4.2.6.8 and 6.1.1.4'
Mn Mn 0.3368 0.7283 'International Tables Vol C Tables 4.2.6.8 and 6.1.1.4'
Br Br -0.2901 2.4595 'International Tables Vol C Tables 4.2.6.8 and 6.1.1.4'

loop_
_geom_angle_atom_site_label_1
_geom_angle_atom_site_label_2
_geom_angle_atom_site_label_3
_geom_angle
_geom_angle_site_symmetry_1
_geom_angle_site_symmetry_3
_geom_angle_publ_flag
O1 Mn1 O2 92.68(17) . . ?
O1 Mn1 N8 174.23(19) . . ?
O2 Mn1 N8 92.32(18) . . ?
O1 Mn1 N9 91.58(19) . . ?
O2 Mn1 N9 174.5(2) . . ?
N8 Mn1 N9 83.3(2) . . ?
O1 Mn1 N1 91.70(19) . . ?
O2 Mn1 N1 96.62(19) . . ?
N8 Mn1 N1 90.6(2) . . ?
N9 Mn1 N1 86.7(2) . . ?
O1 Mn1 O1W 92.97(16) . . ?
O2 Mn1 O1W 90.17(16) . . ?
N8 Mn1 O1W 84.16(18) . . ?
N9 Mn1 O1W 86.18(18) . . ?
N1 Mn1 O1W 171.57(17) . . ?
C4 Fe1 C2 91.7(3) . . ?
C4 Fe1 C3 88.9(3) . . ?
C2 Fe1 C3 174.2(3) . . ?
C4 Fe1 C1 90.2(3) . . ?
C2 Fe1 C1 86.0(3) . . ?
C3 Fe1 C1 88.3(3) . . ?
C4 Fe1 C5 85.2(3) . . ?
C2 Fe1 C5 90.4(3) . . ?
C3 Fe1 C5 95.4(3) . . ?
C1 Fe1 C5 174.1(3) . . ?
C4 Fe1 N6 177.0(3) . . ?
C2 Fe1 N6 87.5(2) . . ?
C3 Fe1 N6 92.3(2) . . ?
C1 Fe1 N6 92.7(2) . . ?
C5 Fe1 N6 91.8(2) . . ?
O3 Mn2 O4 92.45(19) . . ?
O3 Mn2 N10 92.5(2) . . ?
O4 Mn2 N10 174.5(2) . . ?
O3 Mn2 N11 174.3(2) . . ?
O4 Mn2 N11 93.2(2) . . ?
N10 Mn2 N11 81.8(2) . . ?
O3 Mn2 N2 92.11(19) . . ?
O4 Mn2 N2 92.3(2) . . ?
N10 Mn2 N2 89.9(2) . . ?
N11 Mn2 N2 88.4(2) . . ?
O3 Mn2 O2W 91.59(17) . . ?
O4 Mn2 O2W 91.81(17) . . ?
N10 Mn2 O2W 85.67(18) . . ?
N11 Mn2 O2W 87.48(18) . . ?
N2 Mn2 O2W 174.33(18) . . ?
C90 O1 Mn1 126.8(4) . . ?
C24 O2 Mn1 127.1(4) . . ?
C40 O3 Mn2 128.5(4) . . ?
C18 N8 C17 121.7(5) . . ?
C18 N8 Mn1 125.1(4) . . ?
C17 N8 Mn1 113.0(4) . . ?
C8 N6 C6 103.9(6) . . ?
C8 N6 Fe1 126.1(5) . . ?
C6 N6 Fe1 129.9(5) . . ?
N8 C18 C19 125.8(6) . . ?
N8 C18 H18A 117.1 . . ?
C19 C18 H18A 117.1 . . ?
C31 N11 C32 120.8(6) . . ?
C31 N11 Mn2 125.0(5) . . ?
C32 N11 Mn2 114.2(4) . . ?
C15 N9 C16 122.2(5) . . ?
C15 N9 Mn1 125.9(4) . . ?
C16 N9 Mn1 111.9(4) . . ?
O1 C90 C10 117.8(5) . . ?
O1 C90 C14 123.6(5) . . ?
C10 C90 C14 118.4(6) . . ?
C25 O4 Mn2 128.7(4) . . ?
C29 C30 C25 118.8(7) . . ?
C29 C30 C31 117.4(7) . . ?
C25 C30 C31 123.7(6) . . ?
O2 C24 C23 118.2(5) . . ?
O2 C24 C19 124.4(5) . . ?
C23 C24 C19 117.4(6) . . ?
C34 N10 C33 120.4(6) . . ?
C34 N10 Mn2 125.8(5) . . ?
C33 N10 Mn2 113.8(4) . . ?
O3 C40 C39 117.8(6) . . ?
O3 C40 C35 123.4(6) . . ?
C39 C40 C35 118.7(6) . . ?
N2 C2 Fe1 173.5(6) . . ?
C8 N7 C7 105.3(6) . . ?
C8 N7 C9 127.4(7) . . ?
C7 N7 C9 127.3(7) . . ?
C2 N2 Mn2 154.3(5) . . ?
C1 N1 Mn1 160.0(5) . . ?
C20 C19 C24 119.0(6) . . ?
C20 C19 C18 118.2(6) . . ?
C24 C19 C18 122.7(6) . . ?
N1 C1 Fe1 176.7(6) . . ?
C13 C12 C11 120.8(6) . . ?
C13 C12 Br4 119.6(5) . . ?
C11 C12 Br4 119.6(5) . . ?
N6 C8 N7 113.7(6) . . ?
N6 C8 H8A 123.2 . . ?
N7 C8 H8A 123.2 . . ?
C36 C35 C40 119.3(6) . . ?
C36 C35 C34 117.4(6) . . ?
C40 C35 C34 123.2(6) . . ?
C23 C22 C21 119.0(6) . . ?
C23 C22 H22A 120.5 . . ?
C21 C22 H22A 120.5 . . ?
N4 C4 Fe1 177.4(7) . . ?
C13 C14 C90 119.7(6) . . ?
C13 C14 C15 117.9(6) . . ?
C90 C14 C15 122.4(6) . . ?
C38 C39 C40 120.7(7) . . ?
C38 C39 H39A 119.6 . . ?
C40 C39 H39A 119.6 . . ?
C26 C27 C28 119.9(7) . . ?
C26 C27 H27A 120.1 . . ?
C28 C27 H27A 120.1 . . ?
C37 C36 C35 121.9(7) . . ?
C37 C36 H36A 119.0 . . ?
C35 C36 H36A 119.0 . . ?
O4 C25 C26 119.7(6) . . ?
O4 C25 C30 122.9(6) . . ?
C26 C25 C30 117.4(7) . . ?
C21 C20 C19 121.2(6) . . ?
C21 C20 H20A 119.4 . . ?
C19 C20 H20A 119.4 . . ?
N11 C31 C30 125.8(7) . . ?
N11 C31 H31A 117.1 . . ?
C30 C31 H31A 117.1 . . ?
C11 C10 C90 120.4(6) . . ?
C11 C10 H10A 119.8 . . ?
C90 C10 H10A 119.8 . . ?
C39 C38 C37 120.5(7) . . ?
C39 C38 H38A 119.8 . . ?
C37 C38 H38A 119.8 . . ?
C22 C23 C24 123.0(6) . . ?
C22 C23 H23A 118.5 . . ?
C24 C23 H23A 118.5 . . ?
C7 C6 N6 109.0(7) . . ?
C7 C6 H6A 125.5 . . ?
N6 C6 H6A 125.5 . . ?
N8 C17 C16 106.8(5) . . ?
N8 C17 H17A 110.4 . . ?
C16 C17 H17A 110.4 . . ?
N8 C17 H17B 110.4 . . ?
C16 C17 H17B 110.4 . . ?
H17A C17 H17B 108.6 . . ?
C20 C21 C22 120.4(6) . . ?
C20 C21 Br3 119.6(5) . . ?
C22 C21 Br3 120.0(5) . . ?
N9 C15 C14 124.8(6) . . ?
N9 C15 H15A 117.6 . . ?
C14 C15 H15A 117.6 . . ?
C12 C13 C14 120.3(6) . . ?
C12 C13 H13A 119.8 . . ?
C14 C13 H13A 119.8 . . ?
C10 C11 C12 120.3(6) . . ?
C10 C11 H11A 119.8 . . ?
C12 C11 H11A 119.8 . . ?
N10 C34 C35 125.0(6) . . ?
N10 C34 H34A 117.5 . . ?
C35 C34 H34A 117.5 . . ?
C29 C28 C27 119.3(7) . . ?
C29 C28 Br2 120.6(6) . . ?
C27 C28 Br2 120.1(6) . . ?
N5 C5 Fe1 176.5(6) . . ?
C36 C37 C38 118.9(7) . . ?
C36 C37 Br1 120.6(6) . . ?
C38 C37 Br1 120.5(6) . . ?
N3 C3 Fe1 176.4(7) . . ?
C27 C26 C25 122.3(7) . . ?
C27 C26 H26A 118.8 . . ?
C25 C26 H26A 118.8 . . ?
N10 C33 C32 108.4(5) . . ?
N10 C33 H33A 110.0 . . ?
C32 C33 H33A 110.0 . . ?
N10 C33 H33B 110.0 . . ?
C32 C33 H33B 110.0 . . ?
H33A C33 H33B 108.4 . . ?
N9 C16 C17 107.5(5) . . ?
N9 C16 H16A 110.2 . . ?
C17 C16 H16A 110.2 . . ?
N9 C16 H16B 110.2 . . ?
C17 C16 H16B 110.2 . . ?
H16A C16 H16B 108.5 . . ?
N11 C32 C33 107.5(5) . . ?
N11 C32 H32A 110.2 . . ?
C33 C32 H32A 110.2 . . ?
N11 C32 H32B 110.2 . . ?
C33 C32 H32B 110.2 . . ?
H32A C32 H32B 108.5 . . ?
C28 C29 C30 122.3(7) . . ?
C28 C29 H29A 118.9 . . ?
C30 C29 H29A 118.9 . . ?
N7 C7 C6 108.0(7) . . ?
N7 C7 H7A 126.0 . . ?
C6 C7 H7A 126.0 . . ?
N7 C9 H9A 109.5 . . ?
N7 C9 H9B 109.5 . . ?
H9A C9 H9B 109.5 . . ?
N7 C9 H9C 109.5 . . ?
H9A C9 H9C 109.5 . . ?
H9B C9 H9C 109.5 . . ?

loop_
_geom_bond_atom_site_label_1
_geom_bond_atom_site_label_2
_geom_bond_distance
_geom_bond_site_symmetry_2
_geom_bond_publ_flag
Mn1 O1 1.866(4) . ?
Mn1 O2 1.888(4) . ?
Mn1 N8 1.977(5) . ?
Mn1 N9 1.981(5) . ?
Mn1 N1 2.236(6) . ?
Mn1 O1W 2.289(4) . ?
Fe1 C4 1.924(8) . ?
Fe1 C2 1.933(7) . ?
Fe1 C3 1.935(8) . ?
Fe1 C1 1.936(7) . ?
Fe1 C5 1.938(7) . ?
Fe1 N6 1.988(5) . ?
Br3 C21 1.901(6) . ?
Mn2 O3 1.880(4) . ?
Mn2 O4 1.887(4) . ?
Mn2 N10 1.969(5) . ?
Mn2 N11 1.979(5) . ?
Mn2 N2 2.222(6) . ?
Mn2 O2W 2.266(4) . ?
Br4 C12 1.902(6) . ?
Br1 C37 1.893(7) . ?
Br2 C28 1.889(7) . ?
O1 C90 1.322(7) . ?
O2 C24 1.323(7) . ?
O3 C40 1.315(7) . ?
N8 C18 1.279(7) . ?
N8 C17 1.469(7) . ?
N6 C8 1.306(8) . ?
N6 C6 1.352(8) . ?
C18 C19 1.427(8) . ?
C18 H18A 0.9300 . ?
N11 C31 1.266(8) . ?
N11 C32 1.471(8) . ?
N9 C15 1.270(7) . ?
N9 C16 1.486(8) . ?
C90 C10 1.404(8) . ?
C90 C14 1.418(8) . ?
O4 C25 1.315(7) . ?
C30 C29 1.411(9) . ?
C30 C25 1.422(9) . ?
C30 C31 1.451(9) . ?
C24 C23 1.404(8) . ?
C24 C19 1.415(8) . ?
N10 C34 1.274(8) . ?
N10 C33 1.474(8) . ?
C40 C39 1.397(8) . ?
C40 C35 1.412(8) . ?
C2 N2 1.139(7) . ?
N7 C8 1.315(8) . ?
N7 C7 1.332(9) . ?
N7 C9 1.449(9) . ?
N1 C1 1.145(7) . ?
C19 C20 1.412(8) . ?
C12 C13 1.364(8) . ?
C12 C11 1.385(8) . ?
C8 H8A 0.9300 . ?
C35 C36 1.387(9) . ?
C35 C34 1.450(9) . ?
C22 C23 1.362(8) . ?
C22 C21 1.394(9) . ?
C22 H22A 0.9300 . ?
C4 N4 1.155(9) . ?
C14 C13 1.390(8) . ?
C14 C15 1.441(8) . ?
C39 C38 1.380(9) . ?
C39 H39A 0.9300 . ?
C27 C26 1.369(9) . ?
C27 C28 1.406(10) . ?
C27 H27A 0.9300 . ?
C36 C37 1.372(9) . ?
C36 H36A 0.9300 . ?
C25 C26 1.398(9) . ?
C20 C21 1.362(8) . ?
C20 H20A 0.9300 . ?
C31 H31A 0.9300 . ?
C10 C11 1.373(8) . ?
C10 H10A 0.9300 . ?
C38 C37 1.398(9) . ?
C38 H38A 0.9300 . ?
C23 H23A 0.9300 . ?
C6 C7 1.339(10) . ?
C6 H6A 0.9300 . ?
C17 C16 1.526(9) . ?
C17 H17A 0.9700 . ?
C17 H17B 0.9700 . ?
C15 H15A 0.9300 . ?
C13 H13A 0.9300 . ?
N3 C3 1.160(8) . ?
C11 H11A 0.9300 . ?
C34 H34A 0.9300 . ?
C28 C29 1.345(10) . ?
C5 N5 1.140(7) . ?
C26 H26A 0.9300 . ?
C33 C32 1.490(9) . ?
C33 H33A 0.9700 . ?
C33 H33B 0.9700 . ?
C16 H16A 0.9700 . ?
C16 H16B 0.9700 . ?
C32 H32A 0.9700 . ?
C32 H32B 0.9700 . ?
C29 H29A 0.9300 . ?
C7 H7A 0.9300 . ?
C9 H9A 0.9600 . ?
C9 H9B 0.9600 . ?
C9 H9C 0.9600 . ?
O3W O4W 1.248(17) . ?
